data_7045306
loop_
_publ_author_name
'Cui, Chun-Xiao'
'Ren, Shikuo'
'Qiu, Zaozao'
'Xie, Zuowei'

_publ_section_title
;
 Synthesis of carborane-fused carbo- and heterocycles via
 zirconacyclopentane intermediates.
;
_journal_issue 7
_journal_name_full 'Dalton transactions (Cambridge, England : 2003)'
_journal_page_first 2453
_journal_page_last 2459
_journal_paper_doi 10.1039/c7dt04751g
_journal_volume 47
_journal_year 2018
_chemical_formula_sum 'C14 H27 B10 O P'
_chemical_formula_weight 350.43
_space_group_IT_number 14
_space_group_name_Hall '-P 2yn'
_space_group_name_H-M_alt 'P 1 21/n 1'
_symmetry_cell_setting monoclinic
_symmetry_space_group_name_Hall '-P 2yn'
_symmetry_space_group_name_H-M 'P 1 21/n 1'
_atom_sites_solution_hydrogens geom
_atom_sites_solution_primary direct
_atom_sites_solution_secondary difmap
_audit_creation_method SHELXL-97
_audit_update_record
;
2017-12-15 deposited with the CCDC.
2018-01-16 downloaded from the CCDC.
;
_cell_angle_alpha 90.00
_cell_angle_beta 92.2950(10)
_cell_angle_gamma 90.00
_cell_formula_units_Z 4
_cell_length_a 14.0780(7)
_cell_length_b 9.4598(5)
_cell_length_c 15.4850(7)
_cell_measurement_reflns_used 94
_cell_measurement_temperature 296(2)
_cell_measurement_theta_max 15
_cell_measurement_theta_min 15
_cell_volume 2060.56(18)
_computing_cell_refinement 'BRUKER KAPPA APEXII DUO DIFFRACTOMETER'
_computing_data_collection 'BRUKER KAPPA APEXII DUO DIFFRACTOMETER'
_computing_data_reduction 'BRUKER KAPPA APEXII DUO DIFFRACTOMETER'
_computing_molecular_graphics 'SIEMENS SHELXTL'
_computing_publication_material 'SIEMENS SHELXTL'
_computing_structure_refinement 'SHELXL-97 (Sheldrick, 2008)'
_computing_structure_solution 'SHELXS-97 (Sheldrick, 2008)'
_diffrn_ambient_temperature 296(2)
_diffrn_measured_fraction_theta_full 0.999
_diffrn_measured_fraction_theta_max 0.999
_diffrn_measurement_device_type 'BRUKER KAPPA APEXII DUO DIFFRACTOMETER'
_diffrn_measurement_method 'PHI & OMEGA SCAN'
_diffrn_radiation_monochromator graphite
_diffrn_radiation_source 'fine-focus sealed tube'
_diffrn_radiation_type MoK\a
_diffrn_radiation_wavelength 0.71073
_diffrn_reflns_av_R_equivalents 0.0610
_diffrn_reflns_av_sigmaI/netI 0.0428
_diffrn_reflns_limit_h_max 16
_diffrn_reflns_limit_h_min -16
_diffrn_reflns_limit_k_max 11
_diffrn_reflns_limit_k_min -5
_diffrn_reflns_limit_l_max 18
_diffrn_reflns_limit_l_min -18
_diffrn_reflns_number 19097
_diffrn_reflns_theta_full 25.25
_diffrn_reflns_theta_max 25.25
_diffrn_reflns_theta_min 1.92
_exptl_absorpt_coefficient_mu 0.133
_exptl_absorpt_correction_T_max 0.7456
_exptl_absorpt_correction_T_min 0.6407
_exptl_absorpt_correction_type multi-scan
_exptl_crystal_colour colourless
_exptl_crystal_density_diffrn 1.130
_exptl_crystal_density_method 'not measured'
_exptl_crystal_description block
_exptl_crystal_F_000 736
_exptl_crystal_size_max 0.40
_exptl_crystal_size_mid 0.30
_exptl_crystal_size_min 0.20
_refine_diff_density_max 0.293
_refine_diff_density_min -0.218
_refine_diff_density_rms 0.041
_refine_ls_extinction_method none
_refine_ls_goodness_of_fit_ref 1.042
_refine_ls_hydrogen_treatment riding
_refine_ls_matrix_type full
_refine_ls_number_parameters 235
_refine_ls_number_reflns 3734
_refine_ls_number_restraints 0
_refine_ls_restrained_S_all 1.042
_refine_ls_R_factor_all 0.0717
_refine_ls_R_factor_gt 0.0476
_refine_ls_shift/su_max 0.000
_refine_ls_shift/su_mean 0.000
_refine_ls_structure_factor_coef Fsqd
_refine_ls_weighting_details 'calc w=1/[\s^2^(Fo^2^)+(0.0719P)^2^+0.7701P] where P=(Fo^2^+2Fc^2^)/3'
_refine_ls_weighting_scheme calc
_refine_ls_wR_factor_gt 0.1243
_refine_ls_wR_factor_ref 0.1444
_reflns_number_gt 2763
_reflns_number_total 3734
_reflns_threshold_expression >2sigma(I)
_cod_data_source_file c7dt04751g2.cif
_cod_data_source_block 11
_cod_depositor_comments
;
The following automatic conversions were performed:

'_symmetry_cell_setting' value 'Monoclinic' changed to 'monoclinic'
according to
/home/data/users/saulius/crontab/automatic-downloads/rss-feeds/RSC/lib/dictionaries/cif_core.dic
dictionary named 'cif_core.dic' version 2.4.2 from 2011-04-26.

Automatic conversion script
Id: cif_fix_values 4973 2017-02-22 13:04:09Z antanas 

 Adding full bibliography for 7045305--7045308.cif.
;
_cod_original_sg_symbol_H-M P2(1)/n
_cod_database_code 7045306

loop_
_symmetry_equiv_pos_as_xyz
'x, y, z'
'-x+1/2, y+1/2, -z+1/2'
'-x, -y, -z'
'x-1/2, -y-1/2, z-1/2'

loop_
_atom_site_label
_atom_site_type_symbol
_atom_site_fract_x
_atom_site_fract_y
_atom_site_fract_z
_atom_site_U_iso_or_equiv
_atom_site_adp_type
_atom_site_occupancy
_atom_site_symmetry_multiplicity
_atom_site_calc_flag
_atom_site_refinement_flags
P1 P 0.69393(4) 0.71018(6) 0.19451(4) 0.03713(19) Uani 1 1 d .
O1 O 0.67233(12) 0.61279(16) 0.26509(10) 0.0512(4) Uani 1 1 d .
C1 C 0.81712(15) 0.6182(2) 0.06705(14) 0.0389(5) Uani 1 1 d .
C2 C 0.70375(15) 0.6182(2) 0.09027(14) 0.0367(5) Uani 1 1 d .
C11 C 0.87861(15) 0.6966(2) 0.13622(14) 0.0410(5) Uani 1 1 d .
H11A H 0.9119 0.6254 0.1721 0.049 Uiso 1 1 calc R
C12 C 0.95333(18) 0.7908(3) 0.09709(17) 0.0566(7) Uani 1 1 d .
H12A H 0.9894 0.7348 0.0575 0.068 Uiso 1 1 calc R
H12B H 0.9213 0.8648 0.0638 0.068 Uiso 1 1 calc R
C13 C 1.02161(18) 0.8585(3) 0.16245(18) 0.0603(7) Uani 1 1 d .
H13A H 1.0562 0.7852 0.1942 0.072 Uiso 1 1 calc R
H13B H 0.9860 0.9126 0.2034 0.072 Uiso 1 1 calc R
C14 C 1.0922(2) 0.9559(4) 0.1193(2) 0.0858(10) Uani 1 1 d .
H14A H 1.1224 0.9034 0.0741 0.103 Uiso 1 1 calc R
H14B H 1.0573 1.0334 0.0920 0.103 Uiso 1 1 calc R
C15 C 1.1662(3) 1.0145(5) 0.1780(2) 0.1042(13) Uani 1 1 d .
H15A H 1.2072 1.0746 0.1462 0.156 Uiso 1 1 calc R
H15B H 1.2028 0.9389 0.2039 0.156 Uiso 1 1 calc R
H15C H 1.1373 1.0685 0.2224 0.156 Uiso 1 1 calc R
C16 C 0.81313(15) 0.7815(2) 0.19512(15) 0.0429(5) Uani 1 1 d .
H16A H 0.8104 0.8790 0.1758 0.051 Uiso 1 1 calc R
H16B H 0.8400 0.7806 0.2538 0.051 Uiso 1 1 calc R
C17 C 0.60477(16) 0.8445(2) 0.17838(15) 0.0415(5) Uani 1 1 d .
C18 C 0.61742(19) 0.9710(3) 0.13520(17) 0.0565(7) Uani 1 1 d .
H18A H 0.6764 0.9932 0.1139 0.068 Uiso 1 1 calc R
C19 C 0.5425(2) 1.0639(3) 0.1237(2) 0.0745(9) Uani 1 1 d .
H19A H 0.5509 1.1481 0.0940 0.089 Uiso 1 1 calc R
C20 C 0.4560(3) 1.0327(4) 0.1560(3) 0.0915(12) Uani 1 1 d .
H20A H 0.4056 1.0953 0.1475 0.110 Uiso 1 1 calc R
C21 C 0.4431(2) 0.9101(4) 0.2006(3) 0.0958(12) Uani 1 1 d .
H21A H 0.3844 0.8905 0.2235 0.115 Uiso 1 1 calc R
C22 C 0.51718(19) 0.8150(3) 0.2119(2) 0.0670(8) Uani 1 1 d .
H22A H 0.5082 0.7312 0.2420 0.080 Uiso 1 1 calc R
B3 B 0.7391(2) 0.7200(3) 0.00581(17) 0.0442(6) Uani 1 1 d .
H3 H 0.7398 0.8363 0.0052 0.053 Uiso 1 1 calc R
B4 B 0.8290(2) 0.6194(3) -0.04268(18) 0.0510(7) Uani 1 1 d .
H4 H 0.8880 0.6696 -0.0757 0.061 Uiso 1 1 calc R
B5 B 0.8461(2) 0.4620(3) 0.01926(19) 0.0508(7) Uani 1 1 d .
H5 H 0.9164 0.4114 0.0263 0.061 Uiso 1 1 calc R
B6 B 0.76701(19) 0.4642(3) 0.10483(18) 0.0432(6) Uani 1 1 d .
H6 H 0.7857 0.4158 0.1678 0.052 Uiso 1 1 calc R
B7 B 0.6310(2) 0.6226(3) -0.00019(18) 0.0488(7) Uani 1 1 d .
H7 H 0.5614 0.6755 -0.0054 0.059 Uiso 1 1 calc R
B8 B 0.7103(2) 0.6192(3) -0.08680(19) 0.0564(8) Uani 1 1 d .
H8 H 0.6918 0.6692 -0.1494 0.068 Uiso 1 1 calc R
B9 B 0.7763(2) 0.4583(3) -0.0788(2) 0.0599(8) Uani 1 1 d .
H9 H 0.8006 0.4035 -0.1365 0.072 Uiso 1 1 calc R
B10 B 0.7384(2) 0.3623(3) 0.0128(2) 0.0561(8) Uani 1 1 d .
H10 H 0.7382 0.2460 0.0149 0.067 Uiso 1 1 calc R
B11 B 0.6484(2) 0.4645(3) 0.06131(19) 0.0489(7) Uani 1 1 d .
H11 H 0.5899 0.4160 0.0958 0.059 Uiso 1 1 calc R
B12 B 0.6545(2) 0.4598(3) -0.0527(2) 0.0594(8) Uani 1 1 d .
H12 H 0.5998 0.4061 -0.0935 0.071 Uiso 1 1 calc R

loop_
_atom_site_aniso_label
_atom_site_aniso_U_11
_atom_site_aniso_U_22
_atom_site_aniso_U_33
_atom_site_aniso_U_23
_atom_site_aniso_U_13
_atom_site_aniso_U_12
P1 0.0375(3) 0.0314(3) 0.0426(3) -0.0008(2) 0.0032(2) 0.0036(2)
O1 0.0622(11) 0.0432(9) 0.0489(10) 0.0073(8) 0.0107(8) 0.0064(8)
C1 0.0375(11) 0.0354(11) 0.0443(13) 0.0003(10) 0.0066(9) 0.0033(9)
C2 0.0352(11) 0.0321(10) 0.0428(12) 0.0007(9) 0.0016(9) 0.0009(9)
C11 0.0354(11) 0.0405(11) 0.0471(13) -0.0015(10) 0.0021(9) 0.0011(9)
C12 0.0493(14) 0.0584(15) 0.0626(17) -0.0034(13) 0.0085(12) -0.0078(12)
C13 0.0450(14) 0.0629(16) 0.0730(18) 0.0061(14) 0.0003(13) -0.0098(12)
C14 0.080(2) 0.092(2) 0.085(2) 0.0179(19) -0.0114(18) -0.0353(19)
C15 0.078(2) 0.124(3) 0.109(3) 0.039(2) -0.019(2) -0.042(2)
C16 0.0368(12) 0.0439(12) 0.0477(13) -0.0084(11) -0.0011(10) 0.0008(10)
C17 0.0411(12) 0.0349(11) 0.0483(13) -0.0073(10) -0.0013(10) 0.0050(9)
C18 0.0590(16) 0.0399(13) 0.0706(18) 0.0015(12) 0.0001(13) 0.0077(12)
C19 0.082(2) 0.0438(15) 0.096(2) 0.0022(15) -0.0157(18) 0.0167(15)
C20 0.066(2) 0.069(2) 0.137(3) -0.012(2) -0.022(2) 0.0327(18)
C21 0.0447(17) 0.086(2) 0.157(4) -0.003(2) 0.0142(19) 0.0177(17)
C22 0.0453(15) 0.0542(15) 0.102(2) 0.0018(15) 0.0135(15) 0.0089(12)
B3 0.0524(15) 0.0381(13) 0.0420(14) 0.0038(11) 0.0022(12) 0.0020(12)
B4 0.0610(18) 0.0510(16) 0.0416(15) -0.0027(13) 0.0117(13) 0.0013(14)
B5 0.0547(17) 0.0419(14) 0.0564(17) -0.0084(13) 0.0114(13) 0.0098(13)
B6 0.0486(15) 0.0298(12) 0.0515(16) 0.0017(11) 0.0065(12) 0.0055(11)
B7 0.0490(16) 0.0469(15) 0.0497(16) -0.0051(13) -0.0079(13) 0.0003(13)
B8 0.074(2) 0.0545(17) 0.0407(15) -0.0057(13) -0.0028(14) 0.0002(15)
B9 0.075(2) 0.0528(17) 0.0523(18) -0.0147(14) 0.0083(15) 0.0001(16)
B10 0.068(2) 0.0368(14) 0.0633(19) -0.0111(13) 0.0044(15) -0.0007(14)
B11 0.0501(16) 0.0377(14) 0.0588(18) -0.0054(13) 0.0003(13) -0.0057(12)
B12 0.066(2) 0.0530(17) 0.0582(19) -0.0170(15) -0.0060(15) -0.0036(15)

loop_
_atom_type_symbol
_atom_type_description
_atom_type_scat_dispersion_real
_atom_type_scat_dispersion_imag
_atom_type_scat_source
C C 0.0033 0.0016 'International Tables Vol C Tables 4.2.6.8 and 6.1.1.4'
H H 0.0000 0.0000 'International Tables Vol C Tables 4.2.6.8 and 6.1.1.4'
B B 0.0013 0.0007 'International Tables Vol C Tables 4.2.6.8 and 6.1.1.4'
O O 0.0106 0.0060 'International Tables Vol C Tables 4.2.6.8 and 6.1.1.4'
P P 0.1023 0.0942 'International Tables Vol C Tables 4.2.6.8 and 6.1.1.4'

loop_
_geom_angle_atom_site_label_1
_geom_angle_atom_site_label_2
_geom_angle_atom_site_label_3
_geom_angle
O1 P1 C17 112.48(10)
O1 P1 C16 116.70(11)
C17 P1 C16 112.32(11)
O1 P1 C2 112.33(10)
C17 P1 C2 106.78(10)
C16 P1 C2 94.52(10)
C11 C1 C2 111.71(17)
C11 C1 B5 125.45(19)
C2 C1 B5 110.14(17)
C11 C1 B4 127.69(19)
C2 C1 B4 110.49(18)
B5 C1 B4 62.74(15)
C11 C1 B3 116.28(18)
C2 C1 B3 61.15(13)
B5 C1 B3 113.86(18)
B4 C1 B3 62.29(15)
C11 C1 B6 113.31(18)
C2 C1 B6 61.02(13)
B5 C1 B6 61.73(15)
B4 C1 B6 113.46(18)
B3 C1 B6 113.48(18)
C1 C2 B11 112.28(17)
C1 C2 B7 112.09(18)
B11 C2 B7 63.27(16)
C1 C2 B3 61.38(13)
B11 C2 B3 115.02(18)
B7 C2 B3 62.72(15)
C1 C2 B6 61.80(13)
B11 C2 B6 62.56(15)
B7 C2 B6 114.88(18)
B3 C2 B6 114.34(17)
C1 C2 P1 107.33(14)
B11 C2 P1 125.78(16)
B7 C2 P1 130.15(16)
B3 C2 P1 115.90(15)
B6 C2 P1 110.00(15)
C12 C11 C1 112.52(19)
C12 C11 C16 111.60(19)
C1 C11 C16 109.18(17)
C13 C12 C11 114.4(2)
C12 C13 C14 111.7(2)
C15 C14 C13 114.6(3)
C11 C16 P1 112.19(15)
C22 C17 C18 119.3(2)
C22 C17 P1 115.63(18)
C18 C17 P1 125.11(19)
C19 C18 C17 120.0(3)
C20 C19 C18 120.2(3)
C21 C20 C19 120.4(3)
C20 C21 C22 120.1(3)
C21 C22 C17 119.9(3)
C2 B3 C1 57.47(13)
C2 B3 B8 104.67(19)
C1 B3 B8 105.51(19)
C2 B3 B4 104.77(18)
C1 B3 B4 58.75(15)
B8 B3 B4 60.55(17)
C2 B3 B7 58.32(14)
C1 B3 B7 105.38(18)
B8 B3 B7 60.46(17)
B4 B3 B7 108.9(2)
C1 B4 B3 58.96(14)
C1 B4 B9 104.5(2)
B3 B4 B9 107.3(2)
C1 B4 B8 104.6(2)
B3 B4 B8 59.20(16)
B9 B4 B8 60.25(18)
C1 B4 B5 58.50(14)
B3 B4 B5 107.68(19)
B9 B4 B5 59.87(17)
B8 B4 B5 108.1(2)
C1 B5 B6 59.73(14)
C1 B5 B9 104.7(2)
B6 B5 B9 107.3(2)
C1 B5 B4 58.76(14)
B6 B5 B4 108.58(19)
B9 B5 B4 59.88(17)
C1 B5 B10 105.28(19)
B6 B5 B10 59.19(16)
B9 B5 B10 60.12(18)
B4 B5 B10 108.4(2)
C2 B6 C1 57.17(12)
C2 B6 B10 104.98(19)
C1 B6 B10 105.76(19)
C2 B6 B5 104.53(18)
C1 B6 B5 58.54(14)
B10 B6 B5 60.99(17)
C2 B6 B11 58.25(14)
C1 B6 B11 105.07(18)
B10 B6 B11 60.70(17)
B5 B6 B11 109.1(2)
C2 B7 B3 58.96(14)
C2 B7 B12 103.76(19)
B3 B7 B12 107.3(2)
C2 B7 B8 104.2(2)
B3 B7 B8 59.16(16)
B12 B7 B8 60.36(17)
C2 B7 B11 58.32(14)
B3 B7 B11 107.88(19)
B12 B7 B11 59.62(17)
B8 B7 B11 108.0(2)
B3 B8 B7 60.38(15)
B3 B8 B4 60.25(16)
B7 B8 B4 108.6(2)
B3 B8 B9 107.7(2)
B7 B8 B9 107.7(2)
B4 B8 B9 59.74(17)
B3 B8 B12 107.9(2)
B7 B8 B12 59.82(17)
B4 B8 B12 107.7(2)
B9 B8 B12 59.62(18)
B5 B9 B4 60.25(16)
B5 B9 B12 108.2(2)
B4 B9 B12 108.5(2)
B5 B9 B10 60.22(17)
B4 B9 B10 108.8(2)
B12 B9 B10 60.12(18)
B5 B9 B8 108.2(2)
B4 B9 B8 60.01(17)
B12 B9 B8 60.32(18)
B10 B9 B8 108.6(2)
B6 B10 B11 60.25(15)
B6 B10 B12 107.7(2)
B11 B10 B12 59.59(18)
B6 B10 B9 107.4(2)
B11 B10 B9 107.4(2)
B12 B10 B9 59.74(19)
B6 B10 B5 59.82(16)
B11 B10 B5 107.83(19)
B12 B10 B5 107.5(2)
B9 B10 B5 59.66(17)
C2 B11 B12 104.15(19)
C2 B11 B6 59.19(14)
B12 B11 B6 107.2(2)
C2 B11 B10 104.4(2)
B12 B11 B10 60.22(18)
B6 B11 B10 59.05(16)
C2 B11 B7 58.41(14)
B12 B11 B7 60.03(16)
B6 B11 B7 108.14(19)
B10 B11 B7 108.4(2)
B11 B12 B9 108.2(2)
B11 B12 B7 60.34(16)
B9 B12 B7 108.0(2)
B11 B12 B10 60.19(17)
B9 B12 B10 60.14(18)
B7 B12 B10 108.6(2)
B11 B12 B8 108.2(2)
B9 B12 B8 60.06(18)
B7 B12 B8 59.83(17)
B10 B12 B8 108.4(2)

loop_
_geom_bond_atom_site_label_1
_geom_bond_atom_site_label_2
_geom_bond_distance
P1 O1 1.4705(16)
P1 C17 1.796(2)
P1 C16 1.808(2)
P1 C2 1.844(2)
C1 C11 1.541(3)
C1 C2 1.650(3)
C1 B5 1.709(3)
C1 B4 1.714(3)
C1 B3 1.718(3)
C1 B6 1.731(3)
C2 B11 1.701(3)
C2 B7 1.702(3)
C2 B3 1.714(3)
C2 B6 1.718(3)
C11 C12 1.523(3)
C11 C16 1.547(3)
C12 C13 1.510(4)
C13 C14 1.528(4)
C14 C15 1.465(4)
C17 C22 1.386(3)
C17 C18 1.386(3)
C18 C19 1.379(4)
C19 C20 1.368(5)
C20 C21 1.366(5)
C21 C22 1.383(4)
B3 B8 1.756(4)
B3 B4 1.775(4)
B3 B7 1.778(4)
B4 B9 1.775(4)
B4 B8 1.780(4)
B4 B5 1.782(4)
B5 B6 1.765(4)
B5 B9 1.775(4)
B5 B10 1.785(4)
B6 B10 1.753(4)
B6 B11 1.775(4)
B7 B12 1.779(4)
B7 B8 1.780(4)
B7 B11 1.785(4)
B8 B9 1.785(4)
B8 B12 1.789(4)
B9 B12 1.777(5)
B9 B10 1.784(4)
B10 B11 1.783(4)
B10 B12 1.783(5)
B11 B12 1.772(4)
